data_1514175
loop_
_publ_author_name
'Feng, Yu'
'Ren, Fengxia'
'Niu, Shubin'
'Wang, Lin'
'Li, Li'
'Liu, Xingzhong'
'Che, Yongsheng'

_publ_section_title
;
 Guanacastane Diterpenoids from the Plant Endophytic Fungus Cercospora sp.
;
_journal_issue 4
_journal_name_full 'Journal of natural products'
_journal_page_first 873
_journal_page_last 881
_journal_paper_doi 10.1021/np4009688
_journal_volume 77
_journal_year 2014
_chemical_formula_sum 'C40 H50 O8'
_chemical_formula_weight 658.80
_chemical_name_systematic
; 
 ? 
;
_space_group_IT_number 5
_symmetry_space_group_name_Hall 'C 2y'
_symmetry_space_group_name_H-M 'C 1 2 1'
_atom_sites_solution_hydrogens geom
_atom_sites_solution_primary direct
_atom_sites_solution_secondary difmap
_audit_creation_method SHELXL-97
_cell_angle_alpha 90.00
_cell_angle_beta 107.183(5)
_cell_angle_gamma 90.00
_cell_formula_units_Z 2
_cell_length_a 12.8255(6)
_cell_length_b 11.1968(4)
_cell_length_c 12.6545(6)
_cell_measurement_temperature 104(2)
_cell_volume 1736.13(14)
_computing_structure_refinement 'SHELXL-97 (Sheldrick, 1997)'
_computing_structure_solution 'SHELXS-97 (Sheldrick, 1990)'
_diffrn_ambient_temperature 104(2)
_diffrn_measured_fraction_theta_full 0.987
_diffrn_measured_fraction_theta_max 0.988
_diffrn_radiation_monochromator graphite
_diffrn_radiation_source 'fine-focus sealed tube'
_diffrn_radiation_type CuK\a
_diffrn_radiation_wavelength 1.54184
_diffrn_reflns_av_R_equivalents 0.0161
_diffrn_reflns_av_sigmaI/netI 0.0250
_diffrn_reflns_limit_h_max 14
_diffrn_reflns_limit_h_min -15
_diffrn_reflns_limit_k_max 13
_diffrn_reflns_limit_k_min -13
_diffrn_reflns_limit_l_max 15
_diffrn_reflns_limit_l_min -14
_diffrn_reflns_number 5373
_diffrn_reflns_theta_full 71.71
_diffrn_reflns_theta_max 71.71
_diffrn_reflns_theta_min 3.66
_exptl_absorpt_coefficient_mu 0.698
_exptl_absorpt_correction_T_max 0.9463
_exptl_absorpt_correction_T_min 0.8179
_exptl_crystal_density_diffrn 1.260
_exptl_crystal_density_method 'not measured'
_exptl_crystal_F_000 708
_exptl_crystal_size_max 0.30
_exptl_crystal_size_mid 0.10
_exptl_crystal_size_min 0.08
_refine_diff_density_max 0.226
_refine_diff_density_min -0.192
_refine_diff_density_rms 0.038
_refine_ls_abs_structure_details 'Flack H D (1983), Acta Cryst. A39, 876-881'
_refine_ls_abs_structure_Flack 0.07(19)
_refine_ls_extinction_method none
_refine_ls_goodness_of_fit_ref 1.058
_refine_ls_hydrogen_treatment mixed
_refine_ls_matrix_type full
_refine_ls_number_parameters 223
_refine_ls_number_reflns 3311
_refine_ls_number_restraints 1
_refine_ls_restrained_S_all 1.057
_refine_ls_R_factor_all 0.0366
_refine_ls_R_factor_gt 0.0355
_refine_ls_shift/su_max 0.000
_refine_ls_shift/su_mean 0.000
_refine_ls_structure_factor_coef Fsqd
_refine_ls_weighting_details 'calc w=1/[\s^2^(Fo^2^)+(0.0580P)^2^+0.6261P] where P=(Fo^2^+2Fc^2^)/3'
_refine_ls_weighting_scheme calc
_refine_ls_wR_factor_gt 0.0963
_refine_ls_wR_factor_ref 0.0976
_reflns_number_gt 3213
_reflns_number_total 3311
_reflns_threshold_expression >2sigma(I)
_cod_data_source_file np4009688_si_002.cif
_cod_data_source_block exp_1064
_cod_depositor_comments 'Adding full bibliography for 1514174--1514175.cif.'
_cod_original_cell_volume 1736.14(13)
_cod_database_code 1514175

loop_
_symmetry_equiv_pos_as_xyz
'x, y, z'
'-x, y, -z'
'x+1/2, y+1/2, z'
'-x+1/2, y+1/2, -z'

loop_
_atom_site_label
_atom_site_type_symbol
_atom_site_fract_x
_atom_site_fract_y
_atom_site_fract_z
_atom_site_U_iso_or_equiv
_atom_site_adp_type
_atom_site_occupancy
_atom_site_symmetry_multiplicity
_atom_site_calc_flag
_atom_site_refinement_flags
O4 O 0.02019(9) 0.58439(10) 0.18511(9) 0.0232(2) Uani 1 1 d .
H4 H -0.0123 0.5916 0.1173 0.035 Uiso 1 1 calc R
C11 C 0.32110(12) 0.59983(14) 0.28817(12) 0.0209(3) Uani 1 1 d .
O3 O 0.12903(9) 0.60942(13) 0.01292(9) 0.0313(3) Uani 1 1 d .
C5 C 0.65881(16) 0.4957(2) 0.23688(17) 0.0391(5) Uani 1 1 d .
H5A H 0.6921 0.4373 0.2960 0.047 Uiso 1 1 calc R
H5B H 0.6724 0.4672 0.1680 0.047 Uiso 1 1 calc R
O2 O 0.82881(11) 0.6040(3) 0.28844(12) 0.0667(6) Uani 1 1 d .
H2 H 0.8475 0.6392 0.2383 0.100 Uiso 1 1 calc R
C10 C 0.39553(14) 0.49211(15) 0.33781(13) 0.0239(3) Uani 1 1 d .
H10A H 0.3964 0.4822 0.4158 0.029 Uiso 1 1 calc R
H10B H 0.3627 0.4191 0.2974 0.029 Uiso 1 1 calc R
C9 C 0.51369(14) 0.50157(16) 0.33432(13) 0.0255(3) Uani 1 1 d .
H9A H 0.5555 0.4353 0.3791 0.031 Uiso 1 1 calc R
H9B H 0.5445 0.5770 0.3714 0.031 Uiso 1 1 calc R
C18 C 0.18746(13) 0.57080(16) 0.41178(13) 0.0263(4) Uani 1 1 d .
H18 H 0.2602 0.5667 0.4692 0.032 Uiso 1 1 calc R
C17 C 0.20700(12) 0.58455(14) 0.30083(13) 0.0216(3) Uani 1 1 d .
C16 C 0.12889(12) 0.59040(13) 0.20187(12) 0.0206(3) Uani 1 1 d .
O1 O 0.72226(12) 0.77805(16) 0.15217(13) 0.0476(4) Uani 1 1 d .
C4 C 0.71449(14) 0.6148(3) 0.26799(16) 0.0440(5) Uani 1 1 d .
H4A H 0.7006 0.6423 0.3378 0.053 Uiso 1 1 calc R
C7 C 0.48654(12) 0.60842(15) 0.15026(12) 0.0226(3) Uani 1 1 d .
C14 C 0.37151(13) 0.71810(15) 0.34244(14) 0.0256(3) Uani 1 1 d .
H14A H 0.3833 0.7137 0.4225 0.038 Uiso 1 1 calc R
H14B H 0.3218 0.7842 0.3116 0.038 Uiso 1 1 calc R
H14C H 0.4414 0.7315 0.3277 0.038 Uiso 1 1 calc R
C6 C 0.53501(14) 0.49872(16) 0.21920(13) 0.0266(4) Uani 1 1 d .
C19 C 0.12600(19) 0.4542(2) 0.41823(18) 0.0403(5) Uani 1 1 d .
H19A H 0.0544 0.4556 0.3623 0.060 Uiso 1 1 calc R
H19B H 0.1163 0.4468 0.4919 0.060 Uiso 1 1 calc R
H19C H 0.1682 0.3860 0.4046 0.060 Uiso 1 1 calc R
C15 C 0.17752(12) 0.60310(15) 0.11207(13) 0.0229(3) Uani 1 1 d .
C3 C 0.66501(15) 0.70494(19) 0.17890(16) 0.0350(4) Uani 1 1 d .
C20 C 0.12592(15) 0.67882(18) 0.43857(15) 0.0318(4) Uani 1 1 d .
H20A H 0.1680 0.7517 0.4378 0.048 Uiso 1 1 calc R
H20B H 0.1162 0.6684 0.5120 0.048 Uiso 1 1 calc R
H20C H 0.0544 0.6853 0.3831 0.048 Uiso 1 1 calc R
C2 C 0.54482(14) 0.70063(16) 0.12884(14) 0.0260(4) Uani 1 1 d .
C12 C 0.29696(12) 0.60538(14) 0.16387(13) 0.0217(3) Uani 1 1 d .
C8 C 0.48546(18) 0.38396(16) 0.15852(15) 0.0341(4) Uani 1 1 d .
H8A H 0.5035 0.3782 0.0886 0.051 Uiso 1 1 calc R
H8B H 0.4060 0.3858 0.1434 0.051 Uiso 1 1 calc R
H8C H 0.5153 0.3146 0.2048 0.051 Uiso 1 1 calc R
C1 C 0.49363(16) 0.80632(15) 0.05891(16) 0.0317(4) Uani 1 1 d .
H1A H 0.5268 0.8803 0.0972 0.038 Uiso 1 1 calc R
H1B H 0.4149 0.8081 0.0527 0.038 Uiso 1 1 calc R
C13 C 0.36650(12) 0.61002(14) 0.10369(13) 0.0229(3) Uani 1 1 d .
H13 H 0.3368 0.6147 0.0256 0.027 Uiso 1 1 calc R

loop_
_atom_site_aniso_label
_atom_site_aniso_U_11
_atom_site_aniso_U_22
_atom_site_aniso_U_33
_atom_site_aniso_U_23
_atom_site_aniso_U_13
_atom_site_aniso_U_12
O4 0.0192(5) 0.0275(6) 0.0211(5) -0.0018(5) 0.0031(4) -0.0021(4)
C11 0.0207(7) 0.0225(7) 0.0182(7) -0.0023(6) 0.0040(5) 0.0005(6)
O3 0.0229(6) 0.0470(7) 0.0207(6) 0.0030(5) 0.0013(4) -0.0029(6)
C5 0.0305(10) 0.0598(13) 0.0288(9) 0.0050(9) 0.0116(8) 0.0189(9)
O2 0.0218(7) 0.1463(19) 0.0320(7) 0.0078(11) 0.0078(5) 0.0040(10)
C10 0.0261(8) 0.0266(8) 0.0176(7) 0.0009(6) 0.0045(6) 0.0043(6)
C9 0.0249(8) 0.0300(8) 0.0200(8) 0.0017(6) 0.0040(6) 0.0078(6)
C18 0.0223(7) 0.0345(9) 0.0203(8) 0.0014(7) 0.0036(6) 0.0024(7)
C17 0.0227(7) 0.0193(7) 0.0219(7) -0.0024(6) 0.0055(6) 0.0007(6)
C16 0.0218(7) 0.0165(7) 0.0222(7) -0.0009(6) 0.0046(6) 0.0004(6)
O1 0.0363(7) 0.0655(10) 0.0444(9) -0.0220(7) 0.0170(6) -0.0258(7)
C4 0.0178(8) 0.0871(17) 0.0268(9) -0.0095(10) 0.0060(7) -0.0010(9)
C7 0.0239(8) 0.0266(8) 0.0175(7) -0.0053(6) 0.0064(6) 0.0003(7)
C14 0.0217(8) 0.0279(9) 0.0250(8) -0.0049(7) 0.0038(6) 0.0004(7)
C6 0.0264(8) 0.0340(9) 0.0191(8) -0.0008(7) 0.0063(6) 0.0065(7)
C19 0.0471(11) 0.0422(11) 0.0336(10) 0.0098(8) 0.0151(9) -0.0041(9)
C15 0.0221(7) 0.0218(7) 0.0224(7) -0.0010(6) 0.0028(6) -0.0005(6)
C3 0.0263(9) 0.0516(11) 0.0286(9) -0.0208(8) 0.0104(7) -0.0131(8)
C20 0.0278(9) 0.0436(10) 0.0239(9) -0.0012(7) 0.0074(7) 0.0064(8)
C2 0.0255(8) 0.0289(8) 0.0253(8) -0.0119(7) 0.0103(7) -0.0028(7)
C12 0.0229(7) 0.0183(7) 0.0218(7) -0.0001(6) 0.0032(6) -0.0010(6)
C8 0.0531(12) 0.0266(9) 0.0252(9) 0.0000(7) 0.0155(8) 0.0091(8)
C1 0.0367(9) 0.0193(8) 0.0448(11) -0.0073(7) 0.0208(8) -0.0031(7)
C13 0.0250(8) 0.0222(7) 0.0192(7) 0.0001(6) 0.0027(6) -0.0020(6)

loop_
_atom_type_symbol
_atom_type_description
_atom_type_scat_dispersion_real
_atom_type_scat_dispersion_imag
_atom_type_scat_source
C C 0.0181 0.0091 'International Tables Vol C Tables 4.2.6.8 and 6.1.1.4'
H H 0.0000 0.0000 'International Tables Vol C Tables 4.2.6.8 and 6.1.1.4'
O O 0.0492 0.0322 'International Tables Vol C Tables 4.2.6.8 and 6.1.1.4'

loop_
_geom_angle_atom_site_label_1
_geom_angle_atom_site_label_2
_geom_angle_atom_site_label_3
_geom_angle
_geom_angle_site_symmetry_1
_geom_angle_site_symmetry_3
C16 O4 H4 109.5 . .
C12 C11 C17 101.86(12) . .
C12 C11 C14 110.97(13) . .
C17 C11 C14 109.74(13) . .
C12 C11 C10 111.44(13) . .
C17 C11 C10 111.36(13) . .
C14 C11 C10 111.12(12) . .
C4 C5 C6 114.03(16) . .
C4 C5 H5A 108.7 . .
C6 C5 H5A 108.7 . .
C4 C5 H5B 108.7 . .
C6 C5 H5B 108.7 . .
H5A C5 H5B 107.6 . .
C4 O2 H2 109.5 . .
C9 C10 C11 115.47(14) . .
C9 C10 H10A 108.4 . .
C11 C10 H10A 108.4 . .
C9 C10 H10B 108.4 . .
C11 C10 H10B 108.4 . .
H10A C10 H10B 107.5 . .
C10 C9 C6 118.24(14) . .
C10 C9 H9A 107.8 . .
C6 C9 H9A 107.8 . .
C10 C9 H9B 107.8 . .
C6 C9 H9B 107.8 . .
H9A C9 H9B 107.1 . .
C17 C18 C20 111.31(14) . .
C17 C18 C19 111.42(15) . .
C20 C18 C19 110.58(15) . .
C17 C18 H18 107.8 . .
C20 C18 H18 107.8 . .
C19 C18 H18 107.8 . .
C16 C17 C18 125.86(14) . .
C16 C17 C11 111.54(13) . .
C18 C17 C11 122.53(13) . .
O4 C16 C17 126.21(14) . .
O4 C16 C15 122.93(13) . .
C17 C16 C15 110.85(14) . .
O2 C4 C3 112.21(18) . .
O2 C4 C5 110.9(2) . .
C3 C4 C5 109.55(15) . .
O2 C4 H4A 108.0 . .
C3 C4 H4A 108.0 . .
C5 C4 H4A 108.0 . .
C2 C7 C13 119.00(15) . .
C2 C7 C6 125.03(14) . .
C13 C7 C6 115.96(14) . .
C11 C14 H14A 109.5 . .
C11 C14 H14B 109.5 . .
H14A C14 H14B 109.5 . .
C11 C14 H14C 109.5 . .
H14A C14 H14C 109.5 . .
H14B C14 H14C 109.5 . .
C7 C6 C8 110.41(14) . .
C7 C6 C5 109.23(15) . .
C8 C6 C5 108.15(15) . .
C7 C6 C9 111.26(13) . .
C8 C6 C9 108.87(15) . .
C5 C6 C9 108.85(14) . .
C18 C19 H19A 109.5 . .
C18 C19 H19B 109.5 . .
H19A C19 H19B 109.5 . .
C18 C19 H19C 109.5 . .
H19A C19 H19C 109.5 . .
H19B C19 H19C 109.5 . .
O3 C15 C16 126.82(14) . .
O3 C15 C12 126.77(15) . .
C16 C15 C12 106.41(13) . .
O1 C3 C2 122.8(2) . .
O1 C3 C4 120.34(18) . .
C2 C3 C4 116.90(16) . .
C18 C20 H20A 109.5 . .
C18 C20 H20B 109.5 . .
H20A C20 H20B 109.5 . .
C18 C20 H20C 109.5 . .
H20A C20 H20C 109.5 . .
H20B C20 H20C 109.5 . .
C7 C2 C3 120.44(17) . .
C7 C2 C1 123.24(15) . .
C3 C2 C1 116.26(16) . .
C13 C12 C15 121.85(14) . .
C13 C12 C11 129.02(14) . .
C15 C12 C11 109.12(13) . .
C6 C8 H8A 109.5 . .
C6 C8 H8B 109.5 . .
H8A C8 H8B 109.5 . .
C6 C8 H8C 109.5 . .
H8A C8 H8C 109.5 . .
H8B C8 H8C 109.5 . .
C2 C1 C1 114.47(12) . 2_655
C2 C1 H1A 108.6 . .
C1 C1 H1A 108.6 2_655 .
C2 C1 H1B 108.6 . .
C1 C1 H1B 108.6 2_655 .
H1A C1 H1B 107.6 . .
C12 C13 C7 124.44(14) . .
C12 C13 H13 117.8 . .
C7 C13 H13 117.8 . .

loop_
_geom_bond_atom_site_label_1
_geom_bond_atom_site_label_2
_geom_bond_distance
_geom_bond_site_symmetry_2
O4 C16 1.3485(18) .
O4 H4 0.8400 .
C11 C12 1.512(2) .
C11 C17 1.528(2) .
C11 C14 1.543(2) .
C11 C10 1.551(2) .
O3 C15 1.227(2) .
C5 C4 1.509(4) .
C5 C6 1.537(2) .
C5 H5A 0.9900 .
C5 H5B 0.9900 .
O2 C4 1.417(2) .
O2 H2 0.8400 .
C10 C9 1.533(2) .
C10 H10A 0.9900 .
C10 H10B 0.9900 .
C9 C6 1.560(2) .
C9 H9A 0.9900 .
C9 H9B 0.9900 .
C18 C17 1.505(2) .
C18 C20 1.536(2) .
C18 C19 1.539(3) .
C18 H18 1.0000 .
C17 C16 1.355(2) .
C16 C15 1.456(2) .
O1 C3 1.213(3) .
C4 C3 1.507(3) .
C4 H4A 1.0000 .
C7 C2 1.348(2) .
C7 C13 1.477(2) .
C7 C6 1.528(2) .
C14 H14A 0.9800 .
C14 H14B 0.9800 .
C14 H14C 0.9800 .
C6 C8 1.535(3) .
C19 H19A 0.9800 .
C19 H19B 0.9800 .
C19 H19C 0.9800 .
C15 C12 1.478(2) .
C3 C2 1.484(2) .
C20 H20A 0.9800 .
C20 H20B 0.9800 .
C20 H20C 0.9800 .
C2 C1 1.507(3) .
C12 C13 1.334(2) .
C8 H8A 0.9800 .
C8 H8B 0.9800 .
C8 H8C 0.9800 .
C1 C1 1.547(4) 2_655
C1 H1A 0.9900 .
C1 H1B 0.9900 .
C13 H13 0.9500 .

loop_
_geom_torsion_atom_site_label_1
_geom_torsion_atom_site_label_2
_geom_torsion_atom_site_label_3
_geom_torsion_atom_site_label_4
_geom_torsion
_geom_torsion_site_symmetry_4
C12 C11 C10 C9 69.84(17) .
C17 C11 C10 C9 -177.16(13) .
C14 C11 C10 C9 -54.49(17) .
C11 C10 C9 C6 -67.1(2) .
C20 C18 C17 C16 -63.7(2) .
C19 C18 C17 C16 60.3(2) .
C20 C18 C17 C11 113.25(17) .
C19 C18 C17 C11 -122.81(17) .
C12 C11 C17 C16 -4.49(17) .
C14 C11 C17 C16 113.15(15) .
C10 C11 C17 C16 -123.39(14) .
C12 C11 C17 C18 178.19(14) .
C14 C11 C17 C18 -64.17(19) .
C10 C11 C17 C18 59.29(19) .
C18 C17 C16 O4 -0.4(3) .
C11 C17 C16 O4 -177.57(14) .
C18 C17 C16 C15 -179.71(15) .
C11 C17 C16 C15 3.08(18) .
C6 C5 C4 O2 177.01(15) .
C6 C5 C4 C3 -58.6(2) .
C2 C7 C6 C8 -131.89(17) .
C13 C7 C6 C8 47.36(18) .
C2 C7 C6 C5 -13.1(2) .
C13 C7 C6 C5 166.16(14) .
C2 C7 C6 C9 107.11(18) .
C13 C7 C6 C9 -73.64(18) .
C4 C5 C6 C7 44.6(2) .
C4 C5 C6 C8 164.78(16) .
C4 C5 C6 C9 -77.1(2) .
C10 C9 C6 C7 65.7(2) .
C10 C9 C6 C8 -56.2(2) .
C10 C9 C6 C5 -173.93(16) .
O4 C16 C15 O3 -0.3(3) .
C17 C16 C15 O3 179.10(17) .
O4 C16 C15 C12 -179.59(13) .
C17 C16 C15 C12 -0.22(17) .
O2 C4 C3 O1 -17.5(3) .
C5 C4 C3 O1 -141.18(18) .
O2 C4 C3 C2 163.71(18) .
C5 C4 C3 C2 40.1(2) .
C13 C7 C2 C3 176.90(15) .
C6 C7 C2 C3 -3.9(2) .
C13 C7 C2 C1 -0.2(2) .
C6 C7 C2 C1 179.06(15) .
O1 C3 C2 C7 171.06(17) .
C4 C3 C2 C7 -10.2(2) .
O1 C3 C2 C1 -11.7(2) .
C4 C3 C2 C1 167.05(16) .
O3 C15 C12 C13 -2.9(3) .
C16 C15 C12 C13 176.47(15) .
O3 C15 C12 C11 177.97(16) .
C16 C15 C12 C11 -2.72(17) .
C17 C11 C12 C13 -174.89(16) .
C14 C11 C12 C13 68.4(2) .
C10 C11 C12 C13 -56.0(2) .
C17 C11 C12 C15 4.21(16) .
C14 C11 C12 C15 -112.54(14) .
C10 C11 C12 C15 123.06(14) .
C7 C2 C1 C1 -104.4(2) 2_655
C3 C2 C1 C1 78.4(2) 2_655
C15 C12 C13 C7 -177.85(15) .
C11 C12 C13 C7 1.2(3) .
C2 C7 C13 C12 -121.26(18) .
C6 C7 C13 C12 59.4(2) .
